data_2233145
loop_
_publ_author_name
'Wang, Li'
'Luo, Xuyang'
'Gao, Bo'
'Wu, Qiaolin'
'Mu, Ying'

_publ_section_title
;
 <i>N</i>,<i>N</i>'-Bis(2,6-diethylphenyl)acenaphthylene-1,2-diimine
;
_journal_coeditor_code FY2033
_journal_issue 1
_journal_name_full 'Acta Crystallographica Section E'
_journal_page_first o128
_journal_paper_doi 10.1107/S1600536811052901
_journal_volume 68
_journal_year 2012
_chemical_formula_iupac 'C32 H32 N2'
_chemical_formula_moiety 'C32 H32 N2'
_chemical_formula_sum 'C32 H32 N2'
_chemical_formula_weight 444.60
_chemical_name_systematic
;
<i>N</i>,<i>N</i>'-Bis(2,6-diethylphenyl)acenaphthylene-1,2-diimine
;
_space_group_IT_number 15
_symmetry_cell_setting monoclinic
_symmetry_space_group_name_Hall '-C 2yc'
_symmetry_space_group_name_H-M 'C 1 2/c 1'
_atom_sites_solution_hydrogens geom
_atom_sites_solution_primary direct
_atom_sites_solution_secondary difmap
_cell_angle_alpha 90.00
_cell_angle_beta 99.4130(10)
_cell_angle_gamma 90.00
_cell_formula_units_Z 4
_cell_length_a 13.5134(12)
_cell_length_b 8.6952(8)
_cell_length_c 22.3532(19)
_cell_measurement_temperature 185(2)
_cell_measurement_theta_max 52.06
_cell_measurement_theta_min 3.70
_cell_volume 2591.2(4)
_computing_cell_refinement 'SAINT (Bruker, 1998)'
_computing_data_collection 'SMART (Bruker, 1998)'
_computing_data_reduction 'SAINT (Bruker, 1998)'
_computing_molecular_graphics 'SHELXTL (Sheldrick, 2008)'
_computing_publication_material 'SHELXTL (Sheldrick, 2008)'
_computing_structure_refinement 'SHELXL97 (Sheldrick, 2008)'
_computing_structure_solution 'SHELXS97 (Sheldrick, 2008)'
_diffrn_ambient_temperature 185(2)
_diffrn_measured_fraction_theta_full 0.995
_diffrn_measured_fraction_theta_max 0.995
_diffrn_measurement_device_type 'Bruker SMART APEX CCD'
_diffrn_measurement_method '\f and \w scans'
_diffrn_radiation_monochromator graphite
_diffrn_radiation_source 'fine-focus sealed tube'
_diffrn_radiation_type MoK\a
_diffrn_radiation_wavelength 0.71073
_diffrn_reflns_av_R_equivalents 0.0278
_diffrn_reflns_av_sigmaI/netI 0.0302
_diffrn_reflns_limit_h_max 14
_diffrn_reflns_limit_h_min -16
_diffrn_reflns_limit_k_max 10
_diffrn_reflns_limit_k_min -10
_diffrn_reflns_limit_l_max 24
_diffrn_reflns_limit_l_min -27
_diffrn_reflns_number 7599
_diffrn_reflns_theta_full 26.03
_diffrn_reflns_theta_max 26.03
_diffrn_reflns_theta_min 1.85
_diffrn_standards_decay_% 0
_exptl_absorpt_coefficient_mu 0.066
_exptl_absorpt_correction_T_max 0.9863
_exptl_absorpt_correction_T_min 0.9837
_exptl_absorpt_correction_type multi-scan
_exptl_absorpt_process_details '(SADABS; Bruker, 2001)'
_exptl_crystal_colour 'pale yellow'
_exptl_crystal_density_diffrn 1.140
_exptl_crystal_density_method 'not measured'
_exptl_crystal_description block
_exptl_crystal_F_000 952
_exptl_crystal_size_max 0.25
_exptl_crystal_size_mid 0.24
_exptl_crystal_size_min 0.21
_refine_diff_density_max 0.417
_refine_diff_density_min -0.194
_refine_ls_extinction_method none
_refine_ls_goodness_of_fit_ref 1.021
_refine_ls_hydrogen_treatment constr
_refine_ls_matrix_type full
_refine_ls_number_parameters 157
_refine_ls_number_reflns 2538
_refine_ls_number_restraints 0
_refine_ls_restrained_S_all 1.021
_refine_ls_R_factor_all 0.0762
_refine_ls_R_factor_gt 0.0530
_refine_ls_shift/su_max 0.000
_refine_ls_shift/su_mean 0.000
_refine_ls_structure_factor_coef Fsqd
_refine_ls_weighting_details 'calc w=1/[\s^2^(Fo^2^)+(0.0768P)^2^+1.7702P] where P=(Fo^2^+2Fc^2^)/3'
_refine_ls_weighting_scheme calc
_refine_ls_wR_factor_gt 0.1358
_refine_ls_wR_factor_ref 0.1506
_reflns_number_gt 1842
_reflns_number_total 2538
_reflns_threshold_expression I>2sigma(I)
_cod_data_source_file fy2033.cif
_cod_data_source_block I
_cod_original_sg_symbol_H-M 'C 2/c'
_cod_database_code 2233145
_cod_database_fobs_code 2233145

loop_
_symmetry_equiv_pos_as_xyz
'x, y, z'
'-x, y, -z+1/2'
'x+1/2, y+1/2, z'
'-x+1/2, y+1/2, -z+1/2'
'-x, -y, -z'
'x, -y, z-1/2'
'-x+1/2, -y+1/2, -z'
'x+1/2, -y+1/2, z-1/2'

loop_
_atom_site_type_symbol
_atom_site_label
_atom_site_fract_x
_atom_site_fract_y
_atom_site_fract_z
_atom_site_U_iso_or_equiv
_atom_site_adp_type
_atom_site_calc_flag
_atom_site_refinement_flags
_atom_site_occupancy
_atom_site_symmetry_multiplicity
C C1 0.48604(12) 1.10939(19) 0.30114(7) 0.0252(4) Uani d . 1 1
C C2 0.47262(13) 1.1829(2) 0.35360(8) 0.0307(4) Uani d . 1 1
H H2 0.4629 1.1260 0.3884 0.037 Uiso calc R 1 1
C C3 0.47366(14) 1.3456(2) 0.35439(9) 0.0358(5) Uani d . 1 1
H H3 0.4654 1.3973 0.3907 0.043 Uiso calc R 1 1
C C4 0.48623(14) 1.4314(2) 0.30468(9) 0.0346(5) Uani d . 1 1
H H4 0.4857 1.5405 0.3070 0.041 Uiso calc R 1 1
C C5 0.5000 1.3587(3) 0.2500 0.0296(6) Uani d S 1 2
C C6 0.5000 1.1977(3) 0.2500 0.0259(5) Uani d S 1 2
C C7 0.49133(12) 0.94636(19) 0.28284(7) 0.0244(4) Uani d . 1 1
C C8 0.46314(14) 0.8115(2) 0.37023(8) 0.0290(4) Uani d . 1 1
C C9 0.36277(14) 0.8239(2) 0.37853(8) 0.0353(5) Uani d . 1 1
C C10 0.34091(17) 0.7996(3) 0.43645(10) 0.0531(6) Uani d . 1 1
H H10 0.2735 0.8076 0.4432 0.064 Uiso calc R 1 1
C C11 0.41560(19) 0.7640(3) 0.48439(10) 0.0664(8) Uani d . 1 1
H H11 0.3997 0.7510 0.5239 0.080 Uiso calc R 1 1
C C12 0.51299(19) 0.7475(3) 0.47479(10) 0.0622(7) Uani d . 1 1
H H12 0.5635 0.7204 0.5078 0.075 Uiso calc R 1 1
C C13 0.53893(15) 0.7696(3) 0.41798(9) 0.0426(5) Uani d . 1 1
C C14 0.28009(15) 0.8561(3) 0.32569(9) 0.0446(5) Uani d . 1 1
H H14A 0.2972 0.9501 0.3046 0.054 Uiso calc R 1 1
H H14B 0.2170 0.8764 0.3415 0.054 Uiso calc R 1 1
C C15 0.26253(17) 0.7249(3) 0.28009(10) 0.0542(6) Uani d . 1 1
H H15A 0.3251 0.7018 0.2651 0.081 Uiso calc R 1 1
H H15B 0.2110 0.7550 0.2460 0.081 Uiso calc R 1 1
H H15C 0.2402 0.6334 0.2998 0.081 Uiso calc R 1 1
C C16 0.64667(17) 0.7500(3) 0.40762(10) 0.0571(7) Uani d . 1 1
H H16A 0.6811 0.6753 0.4374 0.068 Uiso calc R 1 1
H H16B 0.6466 0.7075 0.3665 0.068 Uiso calc R 1 1
C C17 0.7033(2) 0.8979(4) 0.41362(14) 0.0786(9) Uani d . 1 1
H H17A 0.6698 0.9720 0.3840 0.118 Uiso calc R 1 1
H H17B 0.7718 0.8800 0.4061 0.118 Uiso calc R 1 1
H H17C 0.7054 0.9388 0.4547 0.118 Uiso calc R 1 1
N N1 0.48669(11) 0.81965(16) 0.31083(6) 0.0273(4) Uani d . 1 1

loop_
_atom_site_aniso_label
_atom_site_aniso_U_11
_atom_site_aniso_U_22
_atom_site_aniso_U_33
_atom_site_aniso_U_12
_atom_site_aniso_U_13
_atom_site_aniso_U_23
C1 0.0249(9) 0.0236(9) 0.0262(9) 0.0001(7) 0.0019(7) -0.0007(7)
C2 0.0353(10) 0.0303(10) 0.0267(10) 0.0014(7) 0.0054(8) -0.0028(8)
C3 0.0419(11) 0.0314(11) 0.0338(11) 0.0024(8) 0.0058(8) -0.0104(8)
C4 0.0384(11) 0.0214(9) 0.0427(12) 0.0017(7) 0.0030(8) -0.0066(8)
C5 0.0284(13) 0.0230(13) 0.0359(15) 0.000 0.0006(11) 0.000
C6 0.0236(12) 0.0251(13) 0.0281(13) 0.000 0.0017(10) 0.000
C7 0.0247(8) 0.0239(9) 0.0240(9) 0.0000(7) 0.0024(7) -0.0012(7)
C8 0.0383(10) 0.0267(9) 0.0230(9) -0.0045(7) 0.0077(7) -0.0004(7)
C9 0.0373(11) 0.0386(11) 0.0308(10) -0.0032(8) 0.0080(8) -0.0010(8)
C10 0.0409(12) 0.0832(18) 0.0377(12) -0.0097(11) 0.0141(10) -0.0014(11)
C11 0.0583(16) 0.117(2) 0.0267(12) -0.0145(14) 0.0150(11) 0.0090(13)
C12 0.0520(15) 0.104(2) 0.0286(12) -0.0064(13) 0.0007(10) 0.0142(12)
C13 0.0409(12) 0.0584(14) 0.0282(11) -0.0055(9) 0.0053(9) 0.0060(9)
C14 0.0333(11) 0.0582(14) 0.0427(12) 0.0037(9) 0.0069(9) 0.0033(10)
C15 0.0395(12) 0.0708(16) 0.0486(14) -0.0116(11) -0.0040(10) -0.0032(12)
C16 0.0445(13) 0.0889(19) 0.0357(12) 0.0050(12) 0.0002(10) 0.0137(12)
C17 0.0503(15) 0.098(2) 0.086(2) -0.0047(15) 0.0064(14) 0.0121(17)
N1 0.0327(8) 0.0243(8) 0.0248(8) 0.0001(6) 0.0043(6) 0.0004(6)

loop_
_atom_type_symbol
_atom_type_description
_atom_type_scat_dispersion_real
_atom_type_scat_dispersion_imag
_atom_type_scat_source
C C 0.0033 0.0016 'International Tables Vol C Tables 4.2.6.8 and 6.1.1.4'
H H 0.0000 0.0000 'International Tables Vol C Tables 4.2.6.8 and 6.1.1.4'
N N 0.0061 0.0033 'International Tables Vol C Tables 4.2.6.8 and 6.1.1.4'

loop_
_geom_angle_atom_site_label_1
_geom_angle_atom_site_label_2
_geom_angle_atom_site_label_3
_geom_angle_site_symmetry_1
_geom_angle_site_symmetry_3
_geom_angle
C2 C1 C6 . . 119.40(17)
C2 C1 C7 . . 134.50(16)
C6 C1 C7 . . 106.10(15)
C1 C2 C3 . . 118.29(17)
C1 C2 H2 . . 120.9
C3 C2 H2 . . 120.9
C4 C3 C2 . . 122.42(17)
C4 C3 H3 . . 118.8
C2 C3 H3 . . 118.8
C3 C4 C5 . . 120.52(18)
C3 C4 H4 . . 119.7
C5 C4 H4 . . 119.7
C6 C5 C4 . . 116.53(12)
C6 C5 C4 . 2_655 116.53(12)
C4 C5 C4 . 2_655 126.9(2)
C5 C6 C1 . 2_655 122.85(11)
C5 C6 C1 . . 122.85(11)
C1 C6 C1 2_655 . 114.3(2)
N1 C7 C1 . . 133.16(15)
N1 C7 C7 . 2_655 120.06(10)
C1 C7 C7 . 2_655 106.75(9)
C13 C8 C9 . . 121.42(16)
C13 C8 N1 . . 118.61(16)
C9 C8 N1 . . 119.36(16)
C10 C9 C8 . . 117.95(18)
C10 C9 C14 . . 120.84(18)
C8 C9 C14 . . 121.16(16)
C11 C10 C9 . . 121.1(2)
C11 C10 H10 . . 119.4
C9 C10 H10 . . 119.4
C12 C11 C10 . . 119.9(2)
C12 C11 H11 . . 120.0
C10 C11 H11 . . 120.0
C11 C12 C13 . . 121.4(2)
C11 C12 H12 . . 119.3
C13 C12 H12 . . 119.3
C12 C13 C8 . . 118.13(19)
C12 C13 C16 . . 121.09(19)
C8 C13 C16 . . 120.78(17)
C9 C14 C15 . . 113.50(18)
C9 C14 H14A . . 108.9
C15 C14 H14A . . 108.9
C9 C14 H14B . . 108.9
C15 C14 H14B . . 108.9
H14A C14 H14B . . 107.7
C14 C15 H15A . . 109.5
C14 C15 H15B . . 109.5
H15A C15 H15B . . 109.5
C14 C15 H15C . . 109.5
H15A C15 H15C . . 109.5
H15B C15 H15C . . 109.5
C17 C16 C13 . . 112.3(2)
C17 C16 H16A . . 109.1
C13 C16 H16A . . 109.1
C17 C16 H16B . . 109.1
C13 C16 H16B . . 109.1
H16A C16 H16B . . 107.9
C16 C17 H17A . . 109.5
C16 C17 H17B . . 109.5
H17A C17 H17B . . 109.5
C16 C17 H17C . . 109.5
H17A C17 H17C . . 109.5
H17B C17 H17C . . 109.5
C7 N1 C8 . . 122.72(15)

loop_
_geom_bond_atom_site_label_1
_geom_bond_atom_site_label_2
_geom_bond_site_symmetry_2
_geom_bond_distance
C1 C2 . 1.373(2)
C1 C6 . 1.415(2)
C1 C7 . 1.480(2)
C2 C3 . 1.414(3)
C2 H2 . 0.9500
C3 C4 . 1.372(3)
C3 H3 . 0.9500
C4 C5 . 1.415(2)
C4 H4 . 0.9500
C5 C6 . 1.401(3)
C5 C4 2_655 1.415(2)
C6 C1 2_655 1.415(2)
C7 N1 . 1.274(2)
C7 C7 2_655 1.524(3)
C8 C13 . 1.401(3)
C8 C9 . 1.403(3)
C8 N1 . 1.417(2)
C9 C10 . 1.390(3)
C9 C14 . 1.513(3)
C10 C11 . 1.382(3)
C10 H10 . 0.9500
C11 C12 . 1.375(3)
C11 H11 . 0.9500
C12 C13 . 1.385(3)
C12 H12 . 0.9500
C13 C16 . 1.521(3)
C14 C15 . 1.522(3)
C14 H14A . 0.9900
C14 H14B . 0.9900
C15 H15A . 0.9800
C15 H15B . 0.9800
C15 H15C . 0.9800
C16 C17 . 1.491(4)
C16 H16A . 0.9900
C16 H16B . 0.9900
C17 H17A . 0.9800
C17 H17B . 0.9800
C17 H17C . 0.9800

loop_
_geom_hbond_atom_site_label_D
_geom_hbond_atom_site_label_H
_geom_hbond_atom_site_label_A
_geom_hbond_site_symmetry_A
_geom_hbond_distance_DH
_geom_hbond_distance_HA
_geom_hbond_distance_DA
_geom_hbond_angle_DHA
_geom_hbond_publ_flag
C15 H15A N1 . 0.98 2.48 3.106(3) 121.8 ?
C16 H16B N1 . 0.99 2.51 2.862(3) 100.7 ?
C4 H4 N1 1_565 0.95 2.43 3.379(2) 178.6 y

loop_
_geom_torsion_atom_site_label_1
_geom_torsion_atom_site_label_2
_geom_torsion_atom_site_label_3
_geom_torsion_atom_site_label_4
_geom_torsion_site_symmetry_1
_geom_torsion_site_symmetry_4
_geom_torsion
C6 C1 C2 C3 . . -0.2(2)
C7 C1 C2 C3 . . 178.84(18)
C1 C2 C3 C4 . . 0.9(3)
C2 C3 C4 C5 . . -0.7(3)
C3 C4 C5 C6 . . -0.04(19)
C3 C4 C5 C4 . 2_655 179.96(19)
C4 C5 C6 C1 . 2_655 -179.32(11)
C4 C5 C6 C1 2_655 2_655 0.68(11)
C4 C5 C6 C1 . . 0.68(11)
C4 C5 C6 C1 2_655 . -179.32(11)
C2 C1 C6 C5 . . -0.55(17)
C7 C1 C6 C5 . . -179.85(8)
C2 C1 C6 C1 . 2_655 179.45(18)
C7 C1 C6 C1 . 2_655 0.15(8)
C2 C1 C7 N1 . . -1.4(3)
C6 C1 C7 N1 . . 177.72(17)
C2 C1 C7 C7 . 2_655 -179.52(19)
C6 C1 C7 C7 . 2_655 -0.4(2)
C13 C8 C9 C10 . . 2.6(3)
N1 C8 C9 C10 . . 173.49(18)
C13 C8 C9 C14 . . -174.83(19)
N1 C8 C9 C14 . . -3.9(3)
C8 C9 C10 C11 . . -0.1(3)
C14 C9 C10 C11 . . 177.3(2)
C9 C10 C11 C12 . . -2.0(4)
C10 C11 C12 C13 . . 1.6(4)
C11 C12 C13 C8 . . 0.8(4)
C11 C12 C13 C16 . . -179.5(2)
C9 C8 C13 C12 . . -2.9(3)
N1 C8 C13 C12 . . -173.9(2)
C9 C8 C13 C16 . . 177.40(19)
N1 C8 C13 C16 . . 6.4(3)
C10 C9 C14 C15 . . -110.2(2)
C8 C9 C14 C15 . . 67.1(3)
C12 C13 C16 C17 . . -93.2(3)
C8 C13 C16 C17 . . 86.5(3)
C1 C7 N1 C8 . . 7.1(3)
C7 C7 N1 C8 2_655 . -175.03(17)
C13 C8 N1 C7 . . -109.9(2)
C9 C8 N1 C7 . . 78.9(2)
